data_4134212
loop_
_publ_author_name
'Pearce, Adam J.'
'Harkins, Robin P.'
'Reiner, Benjamin R.'
'Wotal, Alexander C.'
'Dunscomb, Rachel J.'
'Tonks, Ian A.'

_publ_section_title
;
 Multicomponent Pyrazole Synthesis from Alkynes, Nitriles, and Ti Imidos
 via Oxidatively Induced N-N Bond Coupling.
;
_journal_name_full 'Journal of the American Chemical Society'
_journal_paper_doi 10.1021/jacs.9b13173
_journal_year 2020
_chemical_formula_moiety 'C33 H30 Cl2 N2 Ti 0.5(C4 H10 O)'
_chemical_formula_sum 'C35 H35 Cl2 N2 O0.5 Ti'
_chemical_formula_weight 610.45
_space_group_crystal_system monoclinic
_space_group_IT_number 14
_space_group_name_Hall '-P 2ybc'
_space_group_name_H-M_alt 'P 1 21/c 1'
_atom_sites_solution_hydrogens geom
_audit_creation_method SHELXL-2016/6
_cell_angle_alpha 90
_cell_angle_beta 97.5050(10)
_cell_angle_gamma 90
_cell_formula_units_Z 8
_cell_length_a 19.9721(6)
_cell_length_b 20.5620(6)
_cell_length_c 15.0039(4)
_cell_measurement_reflns_used 9858
_cell_measurement_temperature 125(2)
_cell_measurement_theta_max 28.7495
_cell_measurement_theta_min 2.5475
_cell_volume 6108.8(3)
_computing_cell_refinement 'SAINT, Bruker'
_computing_data_collection 'APEX3, Bruker'
_computing_data_reduction 'SAINT, Bruker'
_computing_molecular_graphics 'Shelxle-(Rev. 825) (Huebschle, C. B., 2011)'
_computing_structure_refinement 'SHELXL-2016/6 (Sheldrick, 2016)'
_computing_structure_solution 'SHELXT 2014/5 (Sheldrick, 2014)'
_diffrn_ambient_temperature 125(2)
_diffrn_measured_fraction_theta_full 0.998
_diffrn_measured_fraction_theta_max 0.994
_diffrn_measurement_device_type '\f and \w scans'
_diffrn_radiation_type MoK\a
_diffrn_radiation_wavelength 0.71073
_diffrn_reflns_av_R_equivalents 0.0679
_diffrn_reflns_av_unetI/netI 0.0754
_diffrn_reflns_Laue_measured_fraction_full 0.998
_diffrn_reflns_Laue_measured_fraction_max 0.994
_diffrn_reflns_limit_h_max 26
_diffrn_reflns_limit_h_min -28
_diffrn_reflns_limit_k_max 28
_diffrn_reflns_limit_k_min -29
_diffrn_reflns_limit_l_max 19
_diffrn_reflns_limit_l_min -21
_diffrn_reflns_number 72615
_diffrn_reflns_point_group_measured_fraction_full 0.998
_diffrn_reflns_point_group_measured_fraction_max 0.994
_diffrn_reflns_theta_full 25.242
_diffrn_reflns_theta_max 30.546
_diffrn_reflns_theta_min 2.232
_diffrn_source 'Bruker Photon-III CMOS'
_exptl_absorpt_coefficient_mu 0.484
_exptl_absorpt_correction_T_max 0.7461
_exptl_absorpt_correction_T_min 0.6611
_exptl_absorpt_correction_type multi-scan
_exptl_absorpt_process_details 'SADABS, R. Blessing, 1995'
_exptl_crystal_colour yellow
_exptl_crystal_density_diffrn 1.327
_exptl_crystal_description needle
_exptl_crystal_F_000 2552
_exptl_crystal_size_max 0.2
_exptl_crystal_size_mid 0.08
_exptl_crystal_size_min 0.05
_refine_diff_density_max 0.945
_refine_diff_density_min -0.898
_refine_diff_density_rms 0.082
_refine_ls_extinction_method none
_refine_ls_goodness_of_fit_ref 1.020
_refine_ls_hydrogen_treatment constr
_refine_ls_matrix_type full
_refine_ls_number_parameters 736
_refine_ls_number_reflns 18609
_refine_ls_number_restraints 0
_refine_ls_restrained_S_all 1.020
_refine_ls_R_factor_all 0.1085
_refine_ls_R_factor_gt 0.0636
_refine_ls_shift/su_max 0.002
_refine_ls_shift/su_mean 0.000
_refine_ls_structure_factor_coef Fsqd
_refine_ls_weighting_details 'w=1/[\s^2^(Fo^2^)+(0.0524P)^2^+6.8295P] where P=(Fo^2^+2Fc^2^)/3'
_refine_ls_weighting_scheme calc
_refine_ls_wR_factor_gt 0.1317
_refine_ls_wR_factor_ref 0.1516
_reflns_Friedel_coverage 0.000
_reflns_number_gt 12312
_reflns_number_total 18609
_reflns_threshold_expression 'I > 2\s(I)'
_cod_data_source_file 19152_a.cif
_cod_data_source_block 19152_a
_cod_depositor_comments
;
The following automatic conversions were performed:

data item '_exptl_absorpt_correction_type' value 'Multi-scan' was
changed to 'multi-scan' in accordance with the
/home/data/users/saulius/crontab/automatic-downloads/rss-feeds/ACS/lib/dictionaries/cif_core.dic
dictionary named 'cif_core.dic' version 2.4.2 last updated on
2011-04-26.

Automatic conversion script
Id: cif_fix_values 7556 2019-12-06 15:28:31Z antanas 

2020-03-31
Z value and formula fixed to values more according to usual
chemical conventions.                 miguel
;
_cod_original_formula_sum 'C70 H70 Cl4 N4 O Ti2'
_cod_original_formula_weight 1220.90
_cod_original_formula_moiety '2(C33 H30 Cl2 N2 Ti) (C4 H10 O)'
_cod_original_formula_units_Z 4
_cod_original_sg_symbol_H-M 'P 21/c'
_cod_database_code 4134212
_shelx_shelxl_version_number 2016/6
_shelx_space_group_comment
;
The symmetry employed for this shelxl refinement is uniquely defined
by the following loop, which should always be used as a source of
symmetry information in preference to the above space-group names.
They are only intended as comments.
;

loop_
_space_group_symop_operation_xyz
'x, y, z'
'-x, y+1/2, -z+1/2'
'-x, -y, -z'
'x, -y-1/2, z-1/2'

loop_
_atom_site_label
_atom_site_type_symbol
_atom_site_fract_x
_atom_site_fract_y
_atom_site_fract_z
_atom_site_U_iso_or_equiv
_atom_site_adp_type
_atom_site_occupancy
_atom_site_site_symmetry_order
_atom_site_calc_flag
_atom_site_refinement_flags_posn
_atom_site_refinement_flags_adp
_atom_site_refinement_flags_occupancy
_atom_site_disorder_assembly
_atom_site_disorder_group
Ti1 Ti 0.97625(3) 0.75176(2) 0.73139(3) 0.01962(10) Uani 1 1 d . . . . .
Cl1 Cl 1.03164(3) 0.50327(3) 0.66345(4) 0.02523(14) Uani 1 1 d . . . . .
O1 O 0.74226(17) 0.0772(2) 0.7093(2) 0.0839(11) Uani 1 1 d . . . . .
C1 C 0.95776(12) 0.60006(11) 0.72177(15) 0.0160(4) Uani 1 1 d . . . . .
N1 N 0.96587(10) 0.66080(10) 0.71803(13) 0.0171(4) Uani 1 1 d . . . . .
Cl2 Cl 0.98015(5) 0.77533(3) 0.57233(5) 0.0428(2) Uani 1 1 d . . . . .
Ti2 Ti 0.45455(2) 0.25366(2) 0.76181(3) 0.01746(10) Uani 1 1 d . . . . .
N2 N 0.89843(11) 0.46399(10) 0.58627(14) 0.0205(4) Uani 1 1 d . . . . .
C2 C 0.96298(13) 0.56040(11) 0.63433(16) 0.0178(5) Uani 1 1 d . . . . .
N3 N 0.49876(11) 0.33464(10) 0.77948(13) 0.0183(4) Uani 1 1 d . . . . .
Cl3 Cl 0.46892(3) 0.48812(3) 0.85725(5) 0.02840(15) Uani 1 1 d . . . . .
C3 C 0.89766(13) 0.52495(11) 0.59927(15) 0.0172(5) Uani 1 1 d . . . . .
N4 N 0.60736(11) 0.52188(10) 0.90753(13) 0.0201(4) Uani 1 1 d . . . . .
Cl4 Cl 0.44167(4) 0.22939(3) 0.91886(4) 0.02985(16) Uani 1 1 d . . . . .
C4 C 0.94477(12) 0.56659(11) 0.80641(15) 0.0170(5) Uani 1 1 d . . . . .
C5 C 0.92340(14) 0.50195(11) 0.81000(16) 0.0209(5) Uani 1 1 d . . . . .
H5 H 0.919358 0.475999 0.757188 0.025 Uiso 1 1 calc R U . . .
C6 C 0.90804(15) 0.47535(12) 0.88987(17) 0.0251(6) Uani 1 1 d . . . . .
H6 H 0.892102 0.431837 0.890320 0.030 Uiso 1 1 calc R U . . .
C8 C 0.93961(13) 0.57439(13) 0.96663(17) 0.0222(5) Uani 1 1 d . . . . .
H8 H 0.946948 0.599213 1.020424 0.027 Uiso 1 1 calc R U . . .
C7 C 0.91548(14) 0.51108(13) 0.96932(17) 0.0232(5) Uani 1 1 d . . . . .
C9 C 0.95308(13) 0.60170(12) 0.88649(16) 0.0200(5) Uani 1 1 d . . . . .
H9 H 0.968350 0.645441 0.886122 0.024 Uiso 1 1 calc R U . . .
C10 C 0.89650(16) 0.48328(14) 1.05556(18) 0.0323(7) Uani 1 1 d . . . . .
H10A H 0.849878 0.495407 1.061749 0.048 Uiso 1 1 calc R U . . .
H10B H 0.926917 0.500577 1.106601 0.048 Uiso 1 1 calc R U . . .
H10C H 0.900368 0.435782 1.054404 0.048 Uiso 1 1 calc R U . . .
C12 C 0.83678(13) 0.56788(11) 0.57988(16) 0.0182(5) Uani 1 1 d . . . . .
C11 C 0.98377(14) 0.60437(12) 0.55972(16) 0.0208(5) Uani 1 1 d . . . . .
H11A H 0.990104 0.577839 0.507215 0.031 Uiso 1 1 calc R U . . .
H11B H 1.026126 0.626618 0.581653 0.031 Uiso 1 1 calc R U . . .
H11C H 0.948326 0.636692 0.542749 0.031 Uiso 1 1 calc R U . . .
C13 C 0.82013(15) 0.59620(14) 0.49547(18) 0.0298(6) Uani 1 1 d . . . . .
H13 H 0.847382 0.587916 0.449350 0.036 Uiso 1 1 calc R U . . .
C14 C 0.76447(16) 0.63612(16) 0.4783(2) 0.0352(7) Uani 1 1 d . . . . .
H14 H 0.754074 0.655952 0.420982 0.042 Uiso 1 1 calc R U . . .
C15 C 0.72367(15) 0.64732(14) 0.5447(2) 0.0304(6) Uani 1 1 d . . . . .
H15 H 0.685190 0.674664 0.532977 0.036 Uiso 1 1 calc R U . . .
C16 C 0.73916(14) 0.61866(14) 0.62776(18) 0.0271(6) Uani 1 1 d . . . . .
H16 H 0.710877 0.625903 0.673014 0.033 Uiso 1 1 calc R U . . .
C17 C 0.79545(13) 0.57945(13) 0.64590(17) 0.0225(5) Uani 1 1 d . . . . .
H17 H 0.805958 0.560326 0.703679 0.027 Uiso 1 1 calc R U . . .
C19 C 0.79292(17) 0.41101(16) 0.6113(2) 0.0386(7) Uani 1 1 d . . . . .
H19 H 0.798416 0.426535 0.671422 0.046 Uiso 1 1 calc R U . . .
C18 C 0.83875(13) 0.42918(12) 0.55425(18) 0.0236(5) Uani 1 1 d . . . . .
C20 C 0.73938(18) 0.37070(18) 0.5821(3) 0.0488(9) Uani 1 1 d . . . . .
H20 H 0.708011 0.359038 0.621755 0.059 Uiso 1 1 calc R U . . .
C21 C 0.7314(2) 0.3476(2) 0.4961(3) 0.0598(11) Uani 1 1 d . . . . .
H21 H 0.694996 0.319226 0.476009 0.072 Uiso 1 1 calc R U . . .
C22 C 0.7762(2) 0.3653(3) 0.4390(3) 0.0780(16) Uani 1 1 d . . . . .
H22 H 0.770617 0.349075 0.379188 0.094 Uiso 1 1 calc R U . . .
C24 C 1.05962(18) 0.81710(18) 0.8171(3) 0.0495(9) Uani 1 1 d . . . . .
H24 H 1.052142 0.861544 0.840979 0.059 Uiso 1 1 calc R U . . .
C23 C 0.82968(18) 0.4067(2) 0.4669(2) 0.0540(11) Uani 1 1 d . . . . .
H23 H 0.859846 0.419500 0.426116 0.065 Uiso 1 1 calc R U . . .
C26 C 1.09353(16) 0.73649(17) 0.7322(2) 0.0389(7) Uani 1 1 d . . . . .
H26 H 1.115497 0.713396 0.685069 0.047 Uiso 1 1 calc R U . . .
C25 C 1.08279(18) 0.80355(17) 0.7366(3) 0.0475(9) Uani 1 1 d . . . . .
H25 H 1.095351 0.836482 0.692675 0.057 Uiso 1 1 calc R U . . .
C27 C 1.07768(15) 0.70926(16) 0.8117(2) 0.0373(7) Uani 1 1 d . . . . .
H27 H 1.085464 0.662969 0.830660 0.045 Uiso 1 1 calc R U . . .
C28 C 1.05552(17) 0.75869(19) 0.8640(2) 0.0451(9) Uani 1 1 d . . . . .
H28 H 1.045098 0.754216 0.927118 0.054 Uiso 1 1 calc R U . . .
C29 C 0.90984(17) 0.83489(14) 0.7882(2) 0.0398(8) Uani 1 1 d . . . . .
H29 H 0.927292 0.876941 0.815566 0.048 Uiso 1 1 calc R U . . .
C30 C 0.88371(17) 0.82538(15) 0.6989(2) 0.0375(7) Uani 1 1 d . . . . .
H30 H 0.879279 0.859439 0.650943 0.045 Uiso 1 1 calc R U . . .
C31 C 0.85750(16) 0.76204(15) 0.6899(2) 0.0337(7) Uani 1 1 d . . . . .
H31 H 0.830974 0.743475 0.634637 0.040 Uiso 1 1 calc R U . . .
C32 C 0.86674(15) 0.73297(14) 0.77439(19) 0.0289(6) Uani 1 1 d . . . . .
H32 H 0.848309 0.689776 0.789804 0.035 Uiso 1 1 calc R U . . .
C33 C 0.90038(16) 0.77697(15) 0.83559(19) 0.0324(7) Uani 1 1 d . . . . .
H33 H 0.909312 0.771111 0.902243 0.039 Uiso 1 1 calc R U . . .
C34 C 0.52486(12) 0.39063(11) 0.77838(15) 0.0169(5) Uani 1 1 d . . . . .
C35 C 0.53623(13) 0.42829(12) 0.86832(16) 0.0197(5) Uani 1 1 d . . . . .
C36 C 0.60558(13) 0.46142(12) 0.88959(16) 0.0200(5) Uani 1 1 d . . . . .
C37 C 0.54245(13) 0.42114(12) 0.69359(16) 0.0194(5) Uani 1 1 d . . . . .
C38 C 0.56381(14) 0.48568(12) 0.68854(17) 0.0219(5) Uani 1 1 d . . . . .
H38 H 0.564205 0.513262 0.739403 0.026 Uiso 1 1 calc R U . . .
C39 C 0.58439(14) 0.50991(13) 0.61040(18) 0.0260(6) Uani 1 1 d . . . . .
H39 H 0.599003 0.553809 0.608821 0.031 Uiso 1 1 calc R U . . .
C40 C 0.58413(14) 0.47112(13) 0.53367(17) 0.0239(5) Uani 1 1 d . . . . .
C41 C 0.55973(14) 0.40800(13) 0.53774(17) 0.0262(6) Uani 1 1 d . . . . .
H41 H 0.556909 0.381211 0.485797 0.031 Uiso 1 1 calc R U . . .
C42 C 0.53947(13) 0.38336(12) 0.61573(16) 0.0214(5) Uani 1 1 d . . . . .
H42 H 0.523238 0.339957 0.616384 0.026 Uiso 1 1 calc R U . . .
C43 C 0.60880(17) 0.49693(15) 0.44994(19) 0.0347(7) Uani 1 1 d . . . . .
H43A H 0.628006 0.461236 0.418184 0.052 Uiso 1 1 calc R U . . .
H43B H 0.643529 0.530035 0.466351 0.052 Uiso 1 1 calc R U . . .
H43C H 0.570946 0.516325 0.410744 0.052 Uiso 1 1 calc R U . . .
C44 C 0.52685(15) 0.38396(13) 0.94912(16) 0.0255(6) Uani 1 1 d . . . . .
H44A H 0.482157 0.363543 0.939110 0.038 Uiso 1 1 calc R U . . .
H44B H 0.530687 0.410083 1.004176 0.038 Uiso 1 1 calc R U . . .
H44C H 0.561757 0.350172 0.955225 0.038 Uiso 1 1 calc R U . . .
C45 C 0.66593(14) 0.41697(12) 0.89827(18) 0.0242(5) Uani 1 1 d . . . . .
C46 C 0.70530(18) 0.41187(17) 0.9811(2) 0.0422(8) Uani 1 1 d . . . . .
H46 H 0.693536 0.435957 1.030831 0.051 Uiso 1 1 calc R U . . .
C47 C 0.7621(2) 0.3717(2) 0.9923(3) 0.0552(10) Uani 1 1 d . . . . .
H47 H 0.788872 0.368621 1.049260 0.066 Uiso 1 1 calc R U . . .
C48 C 0.77936(19) 0.33620(17) 0.9199(3) 0.0520(10) Uani 1 1 d . . . . .
H48 H 0.817137 0.307727 0.927652 0.062 Uiso 1 1 calc R U . . .
C49 C 0.74181(17) 0.34242(17) 0.8374(3) 0.0463(9) Uani 1 1 d . . . . .
H49 H 0.754436 0.319387 0.787341 0.056 Uiso 1 1 calc R U . . .
C50 C 0.68540(15) 0.38218(15) 0.8267(2) 0.0363(7) Uani 1 1 d . . . . .
H50 H 0.659476 0.385717 0.769173 0.044 Uiso 1 1 calc R U . . .
C51 C 0.66800(13) 0.55763(12) 0.92868(16) 0.0184(5) Uani 1 1 d . . . . .
C52 C 0.72033(13) 0.55595(12) 0.87547(16) 0.0202(5) Uani 1 1 d . . . . .
H52 H 0.717980 0.527185 0.825604 0.024 Uiso 1 1 calc R U . . .
C53 C 0.77562(13) 0.59636(12) 0.89566(17) 0.0223(5) Uani 1 1 d . . . . .
H53 H 0.811252 0.595089 0.859493 0.027 Uiso 1 1 calc R U . . .
C54 C 0.77962(14) 0.63875(13) 0.96819(18) 0.0248(5) Uani 1 1 d . . . . .
H54 H 0.817800 0.666254 0.981878 0.030 Uiso 1 1 calc R U . . .
C55 C 0.72761(14) 0.64049(14) 1.02009(19) 0.0289(6) Uani 1 1 d . . . . .
H55 H 0.730219 0.669197 1.070042 0.035 Uiso 1 1 calc R U . . .
C56 C 0.67150(14) 0.60083(13) 1.00024(18) 0.0263(6) Uani 1 1 d . . . . .
H56 H 0.635450 0.603212 1.035623 0.032 Uiso 1 1 calc R U . . .
C57 C 0.37558(14) 0.25917(14) 0.63108(18) 0.0278(6) Uani 1 1 d . . . . .
H57 H 0.383427 0.245048 0.569517 0.033 Uiso 1 1 calc R U . . .
C58 C 0.38310(14) 0.32244(14) 0.6653(2) 0.0309(6) Uani 1 1 d . . . . .
H58 H 0.397927 0.361115 0.632567 0.037 Uiso 1 1 calc R U . . .
C59 C 0.35850(15) 0.32385(14) 0.7493(2) 0.0297(6) Uani 1 1 d . . . . .
H59 H 0.353379 0.363456 0.786448 0.036 Uiso 1 1 calc R U . . .
C60 C 0.33404(14) 0.26165(14) 0.76482(19) 0.0282(6) Uani 1 1 d . . . . .
H60 H 0.309660 0.248968 0.816302 0.034 Uiso 1 1 calc R U . . .
C61 C 0.34569(14) 0.22139(14) 0.69382(18) 0.0259(6) Uani 1 1 d . . . . .
H61 H 0.329587 0.175537 0.684620 0.031 Uiso 1 1 calc R U . . .
C62 C 0.55885(15) 0.20048(14) 0.80336(19) 0.0301(6) Uani 1 1 d . . . . .
H62 H 0.588776 0.206191 0.861672 0.036 Uiso 1 1 calc R U . . .
C63 C 0.56483(15) 0.23396(14) 0.72379(19) 0.0288(6) Uani 1 1 d . . . . .
H63 H 0.599365 0.267944 0.715830 0.035 Uiso 1 1 calc R U . . .
C64 C 0.51805(15) 0.20719(13) 0.65455(19) 0.0280(6) Uani 1 1 d . . . . .
H64 H 0.514083 0.218592 0.589280 0.034 Uiso 1 1 calc R U . . .
C65 C 0.48542(16) 0.15459(13) 0.69228(19) 0.0295(6) Uani 1 1 d . . . . .
H65 H 0.453510 0.123065 0.658404 0.035 Uiso 1 1 calc R U . . .
C66 C 0.51052(16) 0.15104(13) 0.78394(18) 0.0298(6) Uani 1 1 d . . . . .
H66 H 0.499740 0.116285 0.826468 0.036 Uiso 1 1 calc R U . . .
C67 C 0.7236(3) 0.1869(3) 0.6950(4) 0.0846(17) Uani 1 1 d . . . . .
H67A H 0.711159 0.200555 0.632492 0.127 Uiso 1 1 calc R U . . .
H67B H 0.772698 0.181795 0.707377 0.127 Uiso 1 1 calc R U . . .
H67C H 0.708726 0.219855 0.735350 0.127 Uiso 1 1 calc R U . . .
C68 C 0.6897(3) 0.1225(4) 0.7104(5) 0.131(3) Uani 1 1 d . . . . .
H68A H 0.671884 0.122079 0.768914 0.157 Uiso 1 1 calc R U . . .
H68B H 0.652297 0.113453 0.661848 0.157 Uiso 1 1 calc R U . . .
C69 C 0.7182(3) 0.0128(3) 0.7384(4) 0.0954(19) Uani 1 1 d . . . . .
H69A H 0.678882 -0.002117 0.696257 0.114 Uiso 1 1 calc R U . . .
H69B H 0.704484 0.016114 0.799253 0.114 Uiso 1 1 calc R U . . .
C70 C 0.7760(2) -0.0342(2) 0.7386(3) 0.0666(12) Uani 1 1 d . . . . .
H70A H 0.783665 -0.043168 0.676581 0.100 Uiso 1 1 calc R U . . .
H70B H 0.765019 -0.074876 0.767588 0.100 Uiso 1 1 calc R U . . .
H70C H 0.816861 -0.015272 0.771772 0.100 Uiso 1 1 calc R U . . .

loop_
_atom_site_aniso_label
_atom_site_aniso_U_11
_atom_site_aniso_U_22
_atom_site_aniso_U_33
_atom_site_aniso_U_23
_atom_site_aniso_U_13
_atom_site_aniso_U_12
Ti1 0.0311(3) 0.01107(19) 0.0173(2) -0.00034(15) 0.00568(18) -0.00188(18)
Cl1 0.0232(3) 0.0202(3) 0.0316(3) -0.0054(2) 0.0010(3) 0.0059(3)
O1 0.071(2) 0.119(3) 0.063(2) -0.001(2) 0.0138(17) 0.027(2)
C1 0.0179(12) 0.0133(10) 0.0163(11) -0.0022(8) 0.0003(9) 0.0021(9)
N1 0.0191(11) 0.0156(9) 0.0165(10) -0.0006(7) 0.0018(8) 0.0016(8)
Cl2 0.0862(7) 0.0237(3) 0.0214(3) 0.0068(3) 0.0182(4) 0.0089(4)
Ti2 0.0233(2) 0.0137(2) 0.0150(2) -0.00003(15) 0.00103(16) -0.00469(18)
N2 0.0233(12) 0.0166(10) 0.0213(10) -0.0033(8) 0.0017(9) 0.0009(9)
C2 0.0202(13) 0.0128(10) 0.0206(12) -0.0014(8) 0.0028(9) 0.0049(9)
N3 0.0203(11) 0.0162(10) 0.0183(10) -0.0005(7) 0.0023(8) -0.0037(8)
Cl3 0.0249(3) 0.0242(3) 0.0367(4) -0.0089(3) 0.0064(3) -0.0035(3)
C3 0.0224(13) 0.0174(11) 0.0118(10) -0.0023(8) 0.0019(9) 0.0009(10)
N4 0.0247(12) 0.0180(10) 0.0179(10) -0.0016(8) 0.0041(8) -0.0060(9)
Cl4 0.0425(4) 0.0298(3) 0.0176(3) 0.0026(2) 0.0055(3) -0.0115(3)
C4 0.0181(12) 0.0144(11) 0.0176(11) 0.0002(8) -0.0004(9) 0.0028(9)
C5 0.0312(14) 0.0131(11) 0.0171(11) 0.0006(8) -0.0013(10) 0.0001(10)
C6 0.0371(16) 0.0159(12) 0.0215(12) 0.0045(9) 0.0001(11) -0.0007(11)
C8 0.0249(14) 0.0224(12) 0.0188(12) -0.0016(9) 0.0014(10) 0.0033(11)
C7 0.0270(14) 0.0211(12) 0.0212(12) 0.0036(9) 0.0017(10) 0.0042(11)
C9 0.0211(13) 0.0171(11) 0.0209(12) -0.0024(9) -0.0003(10) -0.0010(10)
C10 0.0425(18) 0.0314(15) 0.0240(14) 0.0082(11) 0.0083(12) 0.0026(13)
C12 0.0193(13) 0.0153(11) 0.0192(11) -0.0016(8) -0.0005(9) 0.0026(9)
C11 0.0282(14) 0.0171(11) 0.0185(12) -0.0033(9) 0.0081(10) -0.0007(10)
C13 0.0322(16) 0.0374(16) 0.0198(13) 0.0028(11) 0.0035(11) 0.0109(13)
C14 0.0343(17) 0.0444(18) 0.0257(15) 0.0079(12) -0.0012(12) 0.0125(14)
C15 0.0234(15) 0.0292(15) 0.0373(16) -0.0015(12) -0.0005(12) 0.0111(12)
C16 0.0236(14) 0.0318(15) 0.0261(14) -0.0045(11) 0.0043(11) 0.0047(12)
C17 0.0242(14) 0.0241(13) 0.0187(12) -0.0007(9) 0.0012(10) 0.0017(11)
C19 0.0394(19) 0.0391(18) 0.0357(17) -0.0012(13) -0.0011(14) -0.0118(15)
C18 0.0218(14) 0.0174(12) 0.0299(14) -0.0045(10) -0.0035(11) 0.0046(10)
C20 0.0364(19) 0.047(2) 0.060(2) 0.0075(17) -0.0044(17) -0.0136(17)
C21 0.036(2) 0.049(2) 0.089(3) -0.023(2) -0.015(2) -0.0101(18)
C22 0.043(2) 0.115(4) 0.074(3) -0.064(3) -0.004(2) -0.016(3)
C24 0.039(2) 0.0378(19) 0.072(3) -0.0256(18) 0.0058(18) -0.0159(16)
C23 0.0332(19) 0.087(3) 0.041(2) -0.0294(19) 0.0012(15) -0.0119(19)
C26 0.0287(17) 0.0434(19) 0.0458(19) -0.0059(14) 0.0095(14) -0.0045(14)
C25 0.041(2) 0.0384(19) 0.066(2) 0.0083(17) 0.0198(18) -0.0177(16)
C27 0.0246(16) 0.0365(17) 0.0470(19) 0.0094(14) -0.0089(13) -0.0103(13)
C28 0.0332(18) 0.074(3) 0.0271(16) -0.0106(16) -0.0011(13) -0.0170(18)
C29 0.046(2) 0.0196(14) 0.055(2) -0.0130(13) 0.0102(16) 0.0064(14)
C30 0.045(2) 0.0247(14) 0.0446(18) 0.0139(13) 0.0103(15) 0.0131(14)
C31 0.0311(16) 0.0366(17) 0.0318(15) -0.0011(12) -0.0018(12) 0.0049(13)
C32 0.0295(15) 0.0239(13) 0.0358(15) 0.0024(11) 0.0128(12) 0.0071(12)
C33 0.0411(18) 0.0344(16) 0.0227(14) -0.0049(11) 0.0079(12) 0.0100(14)
C34 0.0184(12) 0.0141(10) 0.0181(11) -0.0011(8) 0.0016(9) -0.0028(9)
C35 0.0231(13) 0.0175(11) 0.0189(12) -0.0014(9) 0.0035(10) -0.0039(10)
C36 0.0262(14) 0.0187(12) 0.0151(11) 0.0011(9) 0.0031(10) -0.0039(10)
C37 0.0216(13) 0.0171(11) 0.0193(11) 0.0009(9) 0.0019(10) -0.0022(10)
C38 0.0260(14) 0.0187(12) 0.0204(12) 0.0006(9) 0.0014(10) -0.0052(10)
C39 0.0288(15) 0.0227(13) 0.0258(13) 0.0046(10) 0.0003(11) -0.0067(11)
C40 0.0248(14) 0.0249(13) 0.0218(12) 0.0068(10) 0.0020(10) -0.0010(11)
C41 0.0326(16) 0.0267(14) 0.0192(12) 0.0004(10) 0.0024(11) 0.0002(12)
C42 0.0283(14) 0.0172(11) 0.0188(12) -0.0005(9) 0.0034(10) -0.0033(10)
C43 0.0435(19) 0.0370(17) 0.0256(14) 0.0072(12) 0.0118(13) -0.0028(14)
C44 0.0366(16) 0.0243(13) 0.0170(12) -0.0048(9) 0.0088(11) -0.0160(12)
C45 0.0235(14) 0.0171(12) 0.0310(14) 0.0004(10) -0.0004(11) -0.0024(10)
C46 0.046(2) 0.0429(19) 0.0358(17) 0.0063(14) -0.0009(15) 0.0092(16)
C47 0.048(2) 0.064(3) 0.050(2) 0.0208(19) -0.0047(18) 0.013(2)
C48 0.043(2) 0.0337(18) 0.080(3) 0.0134(18) 0.010(2) 0.0132(16)
C49 0.0339(19) 0.0371(18) 0.068(2) -0.0139(17) 0.0064(17) 0.0039(15)
C50 0.0262(16) 0.0353(17) 0.0456(18) -0.0133(14) -0.0026(13) -0.0001(13)
C51 0.0185(12) 0.0160(11) 0.0197(11) 0.0009(9) -0.0017(9) -0.0017(9)
C52 0.0234(13) 0.0167(11) 0.0205(12) -0.0004(9) 0.0027(10) -0.0011(10)
C53 0.0199(13) 0.0220(12) 0.0250(13) 0.0020(10) 0.0031(10) 0.0012(10)
C54 0.0205(13) 0.0221(13) 0.0306(14) -0.0017(10) -0.0015(11) -0.0069(11)
C55 0.0272(15) 0.0306(15) 0.0288(14) -0.0115(11) 0.0036(12) -0.0065(12)
C56 0.0255(14) 0.0297(14) 0.0249(13) -0.0073(10) 0.0080(11) -0.0044(12)
C57 0.0251(14) 0.0370(16) 0.0198(13) 0.0024(11) -0.0030(10) -0.0010(12)
C58 0.0227(14) 0.0277(14) 0.0394(16) 0.0149(12) -0.0073(12) -0.0034(12)
C59 0.0257(15) 0.0238(14) 0.0376(16) -0.0035(11) -0.0028(12) 0.0014(11)
C60 0.0228(14) 0.0340(15) 0.0282(14) -0.0029(11) 0.0053(11) -0.0045(12)
C61 0.0243(14) 0.0258(13) 0.0269(14) -0.0034(10) 0.0003(11) -0.0080(11)
C62 0.0302(16) 0.0298(15) 0.0283(14) 0.0020(11) -0.0029(12) 0.0043(12)
C63 0.0276(15) 0.0251(14) 0.0346(15) -0.0005(11) 0.0080(12) 0.0030(12)
C64 0.0373(17) 0.0222(13) 0.0250(13) -0.0028(10) 0.0062(12) 0.0060(12)
C65 0.0415(18) 0.0173(12) 0.0290(14) -0.0032(10) 0.0022(12) 0.0020(12)
C66 0.0420(18) 0.0182(13) 0.0283(14) 0.0044(10) 0.0010(12) 0.0055(12)
C67 0.063(3) 0.086(4) 0.106(4) -0.049(3) 0.015(3) 0.006(3)
C68 0.060(4) 0.181(7) 0.150(6) -0.099(6) 0.008(4) 0.034(4)
C69 0.083(4) 0.111(5) 0.096(4) -0.022(4) 0.027(3) -0.035(4)
C70 0.055(3) 0.078(3) 0.066(3) 0.008(2) 0.009(2) 0.008(2)

loop_
_atom_type_symbol
_atom_type_description
_atom_type_scat_dispersion_real
_atom_type_scat_dispersion_imag
_atom_type_scat_source
C C 0.0033 0.0016 'International Tables Vol C Tables 4.2.6.8 and 6.1.1.4'
H H 0.0000 0.0000 'International Tables Vol C Tables 4.2.6.8 and 6.1.1.4'
Cl Cl 0.1484 0.1585 'International Tables Vol C Tables 4.2.6.8 and 6.1.1.4'
N N 0.0061 0.0033 'International Tables Vol C Tables 4.2.6.8 and 6.1.1.4'
O O 0.0106 0.0060 'International Tables Vol C Tables 4.2.6.8 and 6.1.1.4'
Ti Ti 0.2776 0.4457 'International Tables Vol C Tables 4.2.6.8 and 6.1.1.4'

loop_
_geom_angle_atom_site_label_1
_geom_angle_atom_site_label_2
_geom_angle_atom_site_label_3
_geom_angle
_geom_angle_site_symmetry_1
_geom_angle_site_symmetry_3
_geom_angle_publ_flag
N1 Ti1 C26 87.93(10) . . ?
N1 Ti1 C25 122.24(11) . . ?
C26 Ti1 C25 34.37(12) . . ?
N1 Ti1 C33 102.45(10) . . ?
C26 Ti1 C33 138.07(11) . . ?
C25 Ti1 C33 121.84(12) . . ?
N1 Ti1 C28 101.52(12) . . ?
C26 Ti1 C28 56.79(12) . . ?
C25 Ti1 C28 56.58(13) . . ?
C33 Ti1 C28 81.28(11) . . ?
N1 Ti1 C31 88.19(10) . . ?
C26 Ti1 C31 165.12(11) . . ?
C25 Ti1 C31 145.84(12) . . ?
C33 Ti1 C31 56.81(11) . . ?
C28 Ti1 C31 138.09(11) . . ?
N1 Ti1 C24 132.45(12) . . ?
C26 Ti1 C24 56.57(12) . . ?
C25 Ti1 C24 33.66(12) . . ?
C33 Ti1 C24 89.01(12) . . ?
C28 Ti1 C24 34.20(13) . . ?
C31 Ti1 C24 133.88(12) . . ?
N1 Ti1 C27 76.40(10) . . ?
C26 Ti1 C27 34.06(11) . . ?
C25 Ti1 C27 56.50(12) . . ?
C33 Ti1 C27 108.72(11) . . ?
C28 Ti1 C27 33.97(12) . . ?
C31 Ti1 C27 156.39(11) . . ?
C24 Ti1 C27 56.35(12) . . ?
N1 Ti1 C29 133.47(10) . . ?
C26 Ti1 C29 133.62(12) . . ?
C25 Ti1 C29 101.80(12) . . ?
C33 Ti1 C29 34.50(11) . . ?
C28 Ti1 C29 89.91(13) . . ?
C31 Ti1 C29 56.57(11) . . ?
C24 Ti1 C29 77.60(12) . . ?
C27 Ti1 C29 123.85(12) . . ?
N1 Ti1 C30 122.30(11) . . ?
C26 Ti1 C30 145.65(11) . . ?
C25 Ti1 C30 112.90(12) . . ?
C33 Ti1 C30 56.78(10) . . ?
C28 Ti1 C30 123.01(13) . . ?
C31 Ti1 C30 34.22(11) . . ?
C24 Ti1 C30 102.72(13) . . ?
C27 Ti1 C30 156.78(12) . . ?
C29 Ti1 C30 33.74(11) . . ?
N1 Ti1 C32 77.12(9) . . ?
C26 Ti1 C32 156.71(11) . . ?
C25 Ti1 C32 155.77(12) . . ?
C33 Ti1 C32 34.11(10) . . ?
C28 Ti1 C32 108.43(11) . . ?
C31 Ti1 C32 33.90(10) . . ?
C24 Ti1 C32 123.03(11) . . ?
C27 Ti1 C32 123.46(10) . . ?
C29 Ti1 C32 56.57(11) . . ?
C30 Ti1 C32 56.42(10) . . ?
N1 Ti1 Cl2 96.30(6) . . ?
C26 Ti1 Cl2 82.75(9) . . ?
C25 Ti1 Cl2 78.51(10) . . ?
C33 Ti1 Cl2 134.75(8) . . ?
C28 Ti1 Cl2 134.53(9) . . ?
C31 Ti1 Cl2 83.40(8) . . ?
C24 Ti1 Cl2 107.81(10) . . ?
C27 Ti1 Cl2 115.62(9) . . ?
C29 Ti1 Cl2 107.24(9) . . ?
C30 Ti1 Cl2 78.35(8) . . ?
C32 Ti1 Cl2 116.23(8) . . ?
C68 O1 C69 108.4(5) . . ?
N1 C1 C4 122.0(2) . . ?
N1 C1 C2 117.2(2) . . ?
C4 C1 C2 120.75(19) . . ?
C1 N1 Ti1 171.16(18) . . ?
N3 Ti2 C57 108.96(10) . . ?
N3 Ti2 C62 89.49(10) . . ?
C57 Ti2 C62 135.54(10) . . ?
N3 Ti2 C58 78.00(10) . . ?
C57 Ti2 C58 34.51(10) . . ?
C62 Ti2 C58 151.51(10) . . ?
N3 Ti2 C61 133.85(10) . . ?
C57 Ti2 C61 34.76(9) . . ?
C62 Ti2 C61 135.30(10) . . ?
C58 Ti2 C61 57.19(10) . . ?
N3 Ti2 C64 99.72(9) . . ?
C57 Ti2 C64 79.26(10) . . ?
C62 Ti2 C64 57.48(10) . . ?
C58 Ti2 C64 99.14(10) . . ?
C61 Ti2 C64 97.85(10) . . ?
N3 Ti2 C63 75.72(10) . . ?
C57 Ti2 C63 110.41(10) . . ?
C62 Ti2 C63 34.24(10) . . ?
C58 Ti2 C63 117.28(10) . . ?
C61 Ti2 C63 132.37(10) . . ?
C64 Ti2 C63 34.61(10) . . ?
N3 Ti2 C59 80.45(9) . . ?
C57 Ti2 C59 57.40(10) . . ?
C62 Ti2 C59 166.34(10) . . ?
C58 Ti2 C59 34.51(10) . . ?
C61 Ti2 C59 56.87(10) . . ?
C64 Ti2 C59 133.15(10) . . ?
C63 Ti2 C59 147.41(10) . . ?
N3 Ti2 C66 123.89(10) . . ?
C57 Ti2 C66 114.11(10) . . ?
C62 Ti2 C66 34.40(10) . . ?
C58 Ti2 C66 147.86(10) . . ?
C61 Ti2 C66 101.45(10) . . ?
C64 Ti2 C66 57.17(10) . . ?
C63 Ti2 C66 56.82(10) . . ?
C59 Ti2 C66 154.22(10) . . ?
N3 Ti2 C65 131.80(10) . . ?
C57 Ti2 C65 82.02(10) . . ?
C62 Ti2 C65 57.01(10) . . ?
C58 Ti2 C65 114.17(11) . . ?
C61 Ti2 C65 81.32(10) . . ?
C64 Ti2 C65 34.50(9) . . ?
C63 Ti2 C65 56.94(10) . . ?
C59 Ti2 C65 136.57(10) . . ?
C66 Ti2 C65 34.01(9) . . ?
N3 Ti2 C60 112.70(10) . . ?
C57 Ti2 C60 56.78(10) . . ?
C62 Ti2 C60 150.64(10) . . ?
C58 Ti2 C60 56.52(10) . . ?
C61 Ti2 C60 33.77(9) . . ?
C64 Ti2 C60 131.33(10) . . ?
C63 Ti2 C60 165.91(10) . . ?
C59 Ti2 C60 33.85(9) . . ?
C66 Ti2 C60 120.38(10) . . ?
C65 Ti2 C60 112.19(10) . . ?
N3 Ti2 Cl4 98.64(6) . . ?
C57 Ti2 Cl4 131.83(7) . . ?
C62 Ti2 Cl4 81.49(7) . . ?
C58 Ti2 Cl4 125.35(8) . . ?
C61 Ti2 Cl4 98.67(7) . . ?
C64 Ti2 Cl4 134.48(7) . . ?
C63 Ti2 Cl4 114.31(7) . . ?
C59 Ti2 Cl4 90.84(7) . . ?
C66 Ti2 Cl4 78.05(7) . . ?
C65 Ti2 Cl4 108.00(7) . . ?
C60 Ti2 Cl4 76.50(7) . . ?
C3 N2 C18 121.6(2) . . ?
C3 C2 C11 109.3(2) . . ?
C3 C2 C1 113.05(19) . . ?
C11 C2 C1 111.03(19) . . ?
C3 C2 Cl1 111.02(16) . . ?
C11 C2 Cl1 106.76(17) . . ?
C1 C2 Cl1 105.51(16) . . ?
C34 N3 Ti2 170.88(19) . . ?
N2 C3 C12 125.3(2) . . ?
N2 C3 C2 119.8(2) . . ?
C12 C3 C2 114.9(2) . . ?
C36 N4 C51 123.6(2) . . ?
C9 C4 C5 117.5(2) . . ?
C9 C4 C1 118.6(2) . . ?
C5 C4 C1 123.9(2) . . ?
C6 C5 C4 120.7(2) . . ?
C6 C5 H5 119.6 . . ?
C4 C5 H5 119.6 . . ?
C5 C6 C7 121.4(2) . . ?
C5 C6 H6 119.3 . . ?
C7 C6 H6 119.3 . . ?
C9 C8 C7 120.8(2) . . ?
C9 C8 H8 119.6 . . ?
C7 C8 H8 119.6 . . ?
C8 C7 C6 117.9(2) . . ?
C8 C7 C10 120.4(2) . . ?
C6 C7 C10 121.6(2) . . ?
C8 C9 C4 121.6(2) . . ?
C8 C9 H9 119.2 . . ?
C4 C9 H9 119.2 . . ?
C7 C10 H10A 109.5 . . ?
C7 C10 H10B 109.5 . . ?
H10A C10 H10B 109.5 . . ?
C7 C10 H10C 109.5 . . ?
H10A C10 H10C 109.5 . . ?
H10B C10 H10C 109.5 . . ?
C17 C12 C13 118.8(2) . . ?
C17 C12 C3 120.3(2) . . ?
C13 C12 C3 120.9(2) . . ?
C2 C11 H11A 109.5 . . ?
C2 C11 H11B 109.5 . . ?
H11A C11 H11B 109.5 . . ?
C2 C11 H11C 109.5 . . ?
H11A C11 H11C 109.5 . . ?
H11B C11 H11C 109.5 . . ?
C14 C13 C12 120.6(2) . . ?
C14 C13 H13 119.7 . . ?
C12 C13 H13 119.7 . . ?
C13 C14 C15 120.0(3) . . ?
C13 C14 H14 120.0 . . ?
C15 C14 H14 120.0 . . ?
C16 C15 C14 119.7(3) . . ?
C16 C15 H15 120.1 . . ?
C14 C15 H15 120.1 . . ?
C15 C16 C17 120.6(2) . . ?
C15 C16 H16 119.7 . . ?
C17 C16 H16 119.7 . . ?
C16 C17 C12 120.2(2) . . ?
C16 C17 H17 119.9 . . ?
C12 C17 H17 119.9 . . ?
C20 C19 C18 120.9(3) . . ?
C20 C19 H19 119.5 . . ?
C18 C19 H19 119.5 . . ?
C23 C18 C19 118.8(3) . . ?
C23 C18 N2 119.4(3) . . ?
C19 C18 N2 121.4(2) . . ?
C21 C20 C19 120.0(4) . . ?
C21 C20 H20 120.0 . . ?
C19 C20 H20 120.0 . . ?
C20 C21 C22 119.6(3) . . ?
C20 C21 H21 120.2 . . ?
C22 C21 H21 120.2 . . ?
C21 C22 C23 121.1(4) . . ?
C21 C22 H22 119.5 . . ?
C23 C22 H22 119.5 . . ?
C25 C24 C28 108.4(3) . . ?
C25 C24 Ti1 72.8(2) . . ?
C28 C24 Ti1 72.83(18) . . ?
C25 C24 H24 125.6 . . ?
C28 C24 H24 125.6 . . ?
Ti1 C24 H24 125.6 . . ?
C18 C23 C22 119.5(4) . . ?
C18 C23 H23 120.2 . . ?
C22 C23 H23 120.2 . . ?
C27 C26 C25 107.6(3) . . ?
C27 C26 Ti1 73.82(18) . . ?
C25 C26 Ti1 73.2(2) . . ?
C27 C26 H26 125.9 . . ?
C25 C26 H26 125.9 . . ?
Ti1 C26 H26 125.9 . . ?
C24 C25 C26 108.2(3) . . ?
C24 C25 Ti1 73.57(19) . . ?
C26 C25 Ti1 72.43(18) . . ?
C24 C25 H25 125.7 . . ?
C26 C25 H25 125.7 . . ?
Ti1 C25 H25 125.7 . . ?
C26 C27 C28 108.3(3) . . ?
C26 C27 Ti1 72.12(19) . . ?
C28 C27 Ti1 72.87(19) . . ?
C26 C27 H27 125.7 . . ?
C28 C27 H27 125.7 . . ?
Ti1 C27 H27 125.7 . . ?
C27 C28 C24 107.4(3) . . ?
C27 C28 Ti1 73.15(18) . . ?
C24 C28 Ti1 73.0(2) . . ?
C27 C28 H28 126.0 . . ?
C24 C28 H28 126.0 . . ?
Ti1 C28 H28 126.0 . . ?
C30 C29 C33 108.0(3) . . ?
C30 C29 Ti1 73.18(17) . . ?
C33 C29 Ti1 72.13(16) . . ?
C30 C29 H29 125.8 . . ?
C33 C29 H29 125.8 . . ?
Ti1 C29 H29 125.8 . . ?
C29 C30 C31 108.2(3) . . ?
C29 C30 Ti1 73.08(18) . . ?
C31 C30 Ti1 72.57(17) . . ?
C29 C30 H30 125.7 . . ?
C31 C30 H30 125.7 . . ?
Ti1 C30 H30 125.7 . . ?
C32 C31 C30 107.9(3) . . ?
C32 C31 Ti1 73.44(17) . . ?
C30 C31 Ti1 73.21(18) . . ?
C32 C31 H31 125.8 . . ?
C30 C31 H31 125.8 . . ?
Ti1 C31 H31 125.8 . . ?
C31 C32 C33 108.4(3) . . ?
C31 C32 Ti1 72.66(17) . . ?
C33 C32 Ti1 72.21(17) . . ?
C31 C32 H32 125.7 . . ?
C33 C32 H32 125.7 . . ?
Ti1 C32 H32 125.7 . . ?
C32 C33 C29 107.5(3) . . ?
C32 C33 Ti1 73.69(16) . . ?
C29 C33 Ti1 73.37(17) . . ?
C32 C33 H33 125.9 . . ?
C29 C33 H33 125.9 . . ?
Ti1 C33 H33 125.9 . . ?
N3 C34 C37 122.3(2) . . ?
N3 C34 C35 117.3(2) . . ?
C37 C34 C35 120.4(2) . . ?
C36 C35 C34 115.34(19) . . ?
C36 C35 C44 107.2(2) . . ?
C34 C35 C44 111.69(19) . . ?
C36 C35 Cl3 110.79(17) . . ?
C34 C35 Cl3 103.71(17) . . ?
C44 C35 Cl3 107.89(18) . . ?
N4 C36 C45 125.1(2) . . ?
N4 C36 C35 118.4(2) . . ?
C45 C36 C35 116.0(2) . . ?
C42 C37 C38 117.5(2) . . ?
C42 C37 C34 119.1(2) . . ?
C38 C37 C34 123.3(2) . . ?
C39 C38 C37 120.9(2) . . ?
C39 C38 H38 119.6 . . ?
C37 C38 H38 119.6 . . ?
C38 C39 C40 121.4(2) . . ?
C38 C39 H39 119.3 . . ?
C40 C39 H39 119.3 . . ?
C41 C40 C39 117.3(2) . . ?
C41 C40 C43 121.4(2) . . ?
C39 C40 C43 121.3(2) . . ?
C42 C41 C40 121.5(2) . . ?
C42 C41 H41 119.3 . . ?
C40 C41 H41 119.3 . . ?
C41 C42 C37 121.2(2) . . ?
C41 C42 H42 119.4 . . ?
C37 C42 H42 119.4 . . ?
C40 C43 H43A 109.5 . . ?
C40 C43 H43B 109.5 . . ?
H43A C43 H43B 109.5 . . ?
C40 C43 H43C 109.5 . . ?
H43A C43 H43C 109.5 . . ?
H43B C43 H43C 109.5 . . ?
C35 C44 H44A 109.5 . . ?
C35 C44 H44B 109.5 . . ?
H44A C44 H44B 109.5 . . ?
C35 C44 H44C 109.5 . . ?
H44A C44 H44C 109.5 . . ?
H44B C44 H44C 109.5 . . ?
C46 C45 C50 118.1(3) . . ?
C46 C45 C36 118.6(3) . . ?
C50 C45 C36 123.3(2) . . ?
C45 C46 C47 120.6(3) . . ?
C45 C46 H46 119.7 . . ?
C47 C46 H46 119.7 . . ?
C48 C47 C46 119.9(3) . . ?
C48 C47 H47 120.0 . . ?
C46 C47 H47 120.0 . . ?
C49 C48 C47 119.7(3) . . ?
C49 C48 H48 120.1 . . ?
C47 C48 H48 120.1 . . ?
C48 C49 C50 120.2(3) . . ?
C48 C49 H49 119.9 . . ?
C50 C49 H49 119.9 . . ?
C49 C50 C45 121.4(3) . . ?
C49 C50 H50 119.3 . . ?
C45 C50 H50 119.3 . . ?
C56 C51 C52 119.5(2) . . ?
C56 C51 N4 117.4(2) . . ?
C52 C51 N4 122.8(2) . . ?
C53 C52 C51 119.7(2) . . ?
C53 C52 H52 120.1 . . ?
C51 C52 H52 120.1 . . ?
C52 C53 C54 120.7(2) . . ?
C52 C53 H53 119.6 . . ?
C54 C53 H53 119.6 . . ?
C55 C54 C53 119.3(2) . . ?
C55 C54 H54 120.4 . . ?
C53 C54 H54 120.4 . . ?
C54 C55 C56 120.7(2) . . ?
C54 C55 H55 119.6 . . ?
C56 C55 H55 119.6 . . ?
C55 C56 C51 120.0(2) . . ?
C55 C56 H56 120.0 . . ?
C51 C56 H56 120.0 . . ?
C58 C57 C61 107.5(2) . . ?
C58 C57 Ti2 73.18(16) . . ?
C61 C57 Ti2 73.35(15) . . ?
C58 C57 H57 125.9 . . ?
C61 C57 H57 125.9 . . ?
Ti2 C57 H57 125.9 . . ?
C57 C58 C59 108.3(2) . . ?
C57 C58 Ti2 72.31(16) . . ?
C59 C58 Ti2 73.66(16) . . ?
C57 C58 H58 125.7 . . ?
C59 C58 H58 125.7 . . ?
Ti2 C58 H58 125.7 . . ?
C60 C59 C58 107.5(2) . . ?
C60 C59 Ti2 74.27(17) . . ?
C58 C59 Ti2 71.83(16) . . ?
C60 C59 H59 126.0 . . ?
C58 C59 H59 126.0 . . ?
Ti2 C59 H59 126.0 . . ?
C61 C60 C59 108.6(2) . . ?
C61 C60 Ti2 71.29(16) . . ?
C59 C60 Ti2 71.89(16) . . ?
C61 C60 H60 125.7 . . ?
C59 C60 H60 125.7 . . ?
Ti2 C60 H60 125.7 . . ?
C60 C61 C57 108.1(2) . . ?
C60 C61 Ti2 74.94(16) . . ?
C57 C61 Ti2 71.89(16) . . ?
C60 C61 H61 125.7 . . ?
C57 C61 H61 125.7 . . ?
Ti2 C61 H61 125.7 . . ?
C63 C62 C66 108.2(3) . . ?
C63 C62 Ti2 73.57(17) . . ?
C66 C62 Ti2 73.87(17) . . ?
C63 C62 H62 125.6 . . ?
C66 C62 H62 125.6 . . ?
Ti2 C62 H62 125.6 . . ?
C62 C63 C64 108.3(3) . . ?
C62 C63 Ti2 72.18(17) . . ?
C64 C63 Ti2 72.50(16) . . ?
C62 C63 H63 125.7 . . ?
C64 C63 H63 125.7 . . ?
Ti2 C63 H63 125.7 . . ?
C63 C64 C65 107.3(2) . . ?
C63 C64 Ti2 72.89(15) . . ?
C65 C64 Ti2 73.89(16) . . ?
C63 C64 H64 126.0 . . ?
C65 C64 H64 126.0 . . ?
Ti2 C64 H64 126.0 . . ?
C66 C65 C64 107.9(3) . . ?
C66 C65 Ti2 72.42(16) . . ?
C64 C65 Ti2 71.61(15) . . ?
C66 C65 H65 125.9 . . ?
C64 C65 H65 125.9 . . ?
Ti2 C65 H65 125.9 . . ?
C65 C66 C62 108.3(3) . . ?
C65 C66 Ti2 73.57(16) . . ?
C62 C66 Ti2 71.73(16) . . ?
C65 C66 H66 125.7 . . ?
C62 C66 H66 125.7 . . ?
Ti2 C66 H66 125.7 . . ?
C68 C67 H67A 109.5 . . ?
C68 C67 H67B 109.5 . . ?
H67A C67 H67B 109.5 . . ?
C68 C67 H67C 109.5 . . ?
H67A C67 H67C 109.5 . . ?
H67B C67 H67C 109.5 . . ?
O1 C68 C67 103.2(5) . . ?
O1 C68 H68A 111.1 . . ?
C67 C68 H68A 111.1 . . ?
O1 C68 H68B 111.1 . . ?
C67 C68 H68B 111.1 . . ?
H68A C68 H68B 109.1 . . ?
O1 C69 C70 107.1(4) . . ?
O1 C69 H69A 110.3 . . ?
C70 C69 H69A 110.3 . . ?
O1 C69 H69B 110.3 . . ?
C70 C69 H69B 110.3 . . ?
H69A C69 H69B 108.5 . . ?
C69 C70 H70A 109.5 . . ?
C69 C70 H70B 109.5 . . ?
H70A C70 H70B 109.5 . . ?
C69 C70 H70C 109.5 . . ?
H70A C70 H70C 109.5 . . ?
H70B C70 H70C 109.5 . . ?

loop_
_geom_bond_atom_site_label_1
_geom_bond_atom_site_label_2
_geom_bond_distance
_geom_bond_site_symmetry_2
_geom_bond_publ_flag
Ti1 N1 1.890(2) . ?
Ti1 C26 2.362(3) . ?
Ti1 C25 2.372(3) . ?
Ti1 C33 2.372(3) . ?
Ti1 C28 2.380(3) . ?
Ti1 C31 2.381(3) . ?
Ti1 C24 2.382(3) . ?
Ti1 C27 2.383(3) . ?
Ti1 C29 2.388(3) . ?
Ti1 C30 2.390(3) . ?
Ti1 C32 2.391(3) . ?
Ti1 Cl2 2.4463(8) . ?
Cl1 C2 1.815(2) . ?
O1 C68 1.405(6) . ?
O1 C69 1.493(6) . ?
C1 N1 1.262(3) . ?
C1 C4 1.497(3) . ?
C1 C2 1.560(3) . ?
Ti2 N3 1.887(2) . ?
Ti2 C57 2.354(3) . ?
Ti2 C62 2.363(3) . ?
Ti2 C58 2.365(3) . ?
Ti2 C61 2.372(3) . ?
Ti2 C64 2.376(3) . ?
Ti2 C63 2.381(3) . ?
Ti2 C59 2.388(3) . ?
Ti2 C66 2.391(3) . ?
Ti2 C65 2.405(3) . ?
Ti2 C60 2.419(3) . ?
Ti2 Cl4 2.4547(7) . ?
N2 C3 1.269(3) . ?
N2 C18 1.419(3) . ?
C2 C3 1.527(4) . ?
C2 C11 1.538(3) . ?
N3 C34 1.265(3) . ?
Cl3 C35 1.814(3) . ?
C3 C12 1.500(3) . ?
N4 C36 1.272(3) . ?
N4 C51 1.417(3) . ?
C4 C9 1.393(3) . ?
C4 C5 1.399(3) . ?
C5 C6 1.388(3) . ?
C5 H5 0.9500 . ?
C6 C7 1.392(4) . ?
C6 H6 0.9500 . ?
C8 C9 1.385(3) . ?
C8 C7 1.391(4) . ?
C8 H8 0.9500 . ?
C7 C10 1.508(3) . ?
C9 H9 0.9500 . ?
C10 H10A 0.9800 . ?
C10 H10B 0.9800 . ?
C10 H10C 0.9800 . ?
C12 C17 1.390(3) . ?
C12 C13 1.394(3) . ?
C11 H11A 0.9800 . ?
C11 H11B 0.9800 . ?
C11 H11C 0.9800 . ?
C13 C14 1.379(4) . ?
C13 H13 0.9500 . ?
C14 C15 1.386(4) . ?
C14 H14 0.9500 . ?
C15 C16 1.376(4) . ?
C15 H15 0.9500 . ?
C16 C17 1.381(4) . ?
C16 H16 0.9500 . ?
C17 H17 0.9500 . ?
C19 C20 1.378(4) . ?
C19 C18 1.384(4) . ?
C19 H19 0.9500 . ?
C18 C23 1.379(4) . ?
C20 C21 1.365(5) . ?
C20 H20 0.9500 . ?
C21 C22 1.366(6) . ?
C21 H21 0.9500 . ?
C22 C23 1.387(5) . ?
C22 H22 0.9500 . ?
C24 C25 1.376(5) . ?
C24 C28 1.400(5) . ?
C24 H24 1.0000 . ?
C23 H23 0.9500 . ?
C26 C27 1.390(4) . ?
C26 C25 1.398(5) . ?
C26 H26 1.0000 . ?
C25 H25 1.0000 . ?
C27 C28 1.392(5) . ?
C27 H27 1.0000 . ?
C28 H28 1.0000 . ?
C29 C30 1.387(5) . ?
C29 C33 1.412(4) . ?
C29 H29 1.0000 . ?
C30 C31 1.404(4) . ?
C30 H30 1.0000 . ?
C31 C32 1.391(4) . ?
C31 H31 1.0000 . ?
C32 C33 1.397(4) . ?
C32 H32 1.0000 . ?
C33 H33 1.0000 . ?
C34 C37 1.501(3) . ?
C34 C35 1.547(3) . ?
C35 C36 1.539(4) . ?
C35 C44 1.547(3) . ?
C36 C45 1.504(4) . ?
C37 C42 1.398(3) . ?
C37 C38 1.399(3) . ?
C38 C39 1.385(3) . ?
C38 H38 0.9500 . ?
C39 C40 1.400(4) . ?
C39 H39 0.9500 . ?
C40 C41 1.390(4) . ?
C40 C43 1.505(3) . ?
C41 C42 1.383(3) . ?
C41 H41 0.9500 . ?
C42 H42 0.9500 . ?
C43 H43A 0.9800 . ?
C43 H43B 0.9800 . ?
C43 H43C 0.9800 . ?
C44 H44A 0.9800 . ?
C44 H44B 0.9800 . ?
C44 H44C 0.9800 . ?
C45 C46 1.386(4) . ?
C45 C50 1.387(4) . ?
C46 C47 1.395(5) . ?
C46 H46 0.9500 . ?
C47 C48 1.389(5) . ?
C47 H47 0.9500 . ?
C48 C49 1.366(5) . ?
C48 H48 0.9500 . ?
C49 C50 1.384(4) . ?
C49 H49 0.9500 . ?
C50 H50 0.9500 . ?
C51 C56 1.388(3) . ?
C51 C52 1.396(3) . ?
C52 C53 1.384(4) . ?
C52 H52 0.9500 . ?
C53 C54 1.388(4) . ?
C53 H53 0.9500 . ?
C54 C55 1.378(4) . ?
C54 H54 0.9500 . ?
C55 C56 1.387(4) . ?
C55 H55 0.9500 . ?
C56 H56 0.9500 . ?
C57 C58 1.400(4) . ?
C57 C61 1.412(4) . ?
C57 H57 1.0000 . ?
C58 C59 1.410(4) . ?
C58 H58 1.0000 . ?
C59 C60 1.400(4) . ?
C59 H59 1.0000 . ?
C60 C61 1.392(4) . ?
C60 H60 1.0000 . ?
C61 H61 1.0000 . ?
C62 C63 1.397(4) . ?
C62 C66 1.406(4) . ?
C62 H62 1.0000 . ?
C63 C64 1.415(4) . ?
C63 H63 1.0000 . ?
C64 C65 1.418(4) . ?
C64 H64 1.0000 . ?
C65 C66 1.403(4) . ?
C65 H65 1.0000 . ?
C66 H66 1.0000 . ?
C67 C68 1.518(8) . ?
C67 H67A 0.9800 . ?
C67 H67B 0.9800 . ?
C67 H67C 0.9800 . ?
C68 H68A 0.9900 . ?
C68 H68B 0.9900 . ?
C69 C70 1.505(7) . ?
C69 H69A 0.9900 . ?
C69 H69B 0.9900 . ?
C70 H70A 0.9800 . ?
C70 H70B 0.9800 . ?
C70 H70C 0.9800 . ?

loop_
_geom_torsion_atom_site_label_1
_geom_torsion_atom_site_label_2
_geom_torsion_atom_site_label_3
_geom_torsion_atom_site_label_4
_geom_torsion
_geom_torsion_site_symmetry_1
_geom_torsion_site_symmetry_2
_geom_torsion_site_symmetry_3
_geom_torsion_site_symmetry_4
_geom_torsion_publ_flag
N1 C1 C2 C3 -118.2(2) . . . . ?
C4 C1 C2 C3 62.7(3) . . . . ?
N1 C1 C2 C11 4.9(3) . . . . ?
C4 C1 C2 C11 -174.1(2) . . . . ?
N1 C1 C2 Cl1 120.2(2) . . . . ?
C4 C1 C2 Cl1 -58.8(3) . . . . ?
C18 N2 C3 C12 -2.6(4) . . . . ?
C18 N2 C3 C2 179.6(2) . . . . ?
C11 C2 C3 N2 111.1(2) . . . . ?
C1 C2 C3 N2 -124.7(2) . . . . ?
Cl1 C2 C3 N2 -6.4(3) . . . . ?
C11 C2 C3 C12 -66.9(2) . . . . ?
C1 C2 C3 C12 57.3(3) . . . . ?
Cl1 C2 C3 C12 175.66(16) . . . . ?
N1 C1 C4 C9 -10.9(4) . . . . ?
C2 C1 C4 C9 168.1(2) . . . . ?
N1 C1 C4 C5 167.9(3) . . . . ?
C2 C1 C4 C5 -13.2(4) . . . . ?
C9 C4 C5 C6 3.1(4) . . . . ?
C1 C4 C5 C6 -175.7(2) . . . . ?
C4 C5 C6 C7 -2.2(4) . . . . ?
C9 C8 C7 C6 2.6(4) . . . . ?
C9 C8 C7 C10 -175.8(3) . . . . ?
C5 C6 C7 C8 -0.7(4) . . . . ?
C5 C6 C7 C10 177.8(3) . . . . ?
C7 C8 C9 C4 -1.7(4) . . . . ?
C5 C4 C9 C8 -1.2(4) . . . . ?
C1 C4 C9 C8 177.7(2) . . . . ?
N2 C3 C12 C17 90.6(3) . . . . ?
C2 C3 C12 C17 -91.5(3) . . . . ?
N2 C3 C12 C13 -88.6(3) . . . . ?
C2 C3 C12 C13 89.2(3) . . . . ?
C17 C12 C13 C14 1.4(4) . . . . ?
C3 C12 C13 C14 -179.4(3) . . . . ?
C12 C13 C14 C15 -1.4(5) . . . . ?
C13 C14 C15 C16 0.3(5) . . . . ?
C14 C15 C16 C17 0.8(5) . . . . ?
C15 C16 C17 C12 -0.7(4) . . . . ?
C13 C12 C17 C16 -0.3(4) . . . . ?
C3 C12 C17 C16 -179.6(2) . . . . ?
C20 C19 C18 C23 0.6(5) . . . . ?
C20 C19 C18 N2 -172.2(3) . . . . ?
C3 N2 C18 C23 107.0(3) . . . . ?
C3 N2 C18 C19 -80.2(3) . . . . ?
C18 C19 C20 C21 0.7(6) . . . . ?
C19 C20 C21 C22 -1.0(6) . . . . ?
C20 C21 C22 C23 -0.1(7) . . . . ?
C19 C18 C23 C22 -1.7(6) . . . . ?
N2 C18 C23 C22 171.3(4) . . . . ?
C21 C22 C23 C18 1.5(7) . . . . ?
C28 C24 C25 C26 0.0(4) . . . . ?
Ti1 C24 C25 C26 -64.6(3) . . . . ?
C28 C24 C25 Ti1 64.6(2) . . . . ?
C27 C26 C25 C24 -0.9(4) . . . . ?
Ti1 C26 C25 C24 65.4(3) . . . . ?
C27 C26 C25 Ti1 -66.3(2) . . . . ?
C25 C26 C27 C28 1.6(4) . . . . ?
Ti1 C26 C27 C28 -64.3(2) . . . . ?
C25 C26 C27 Ti1 65.9(2) . . . . ?
C26 C27 C28 C24 -1.6(4) . . . . ?
Ti1 C27 C28 C24 -65.4(2) . . . . ?
C26 C27 C28 Ti1 63.9(2) . . . . ?
C25 C24 C28 C27 1.0(4) . . . . ?
Ti1 C24 C28 C27 65.6(2) . . . . ?
C25 C24 C28 Ti1 -64.6(3) . . . . ?
C33 C29 C30 C31 0.4(4) . . . . ?
Ti1 C29 C30 C31 64.6(2) . . . . ?
C33 C29 C30 Ti1 -64.2(2) . . . . ?
C29 C30 C31 C32 0.9(4) . . . . ?
Ti1 C30 C31 C32 65.8(2) . . . . ?
C29 C30 C31 Ti1 -64.9(2) . . . . ?
C30 C31 C32 C33 -1.8(3) . . . . ?
Ti1 C31 C32 C33 63.8(2) . . . . ?
C30 C31 C32 Ti1 -65.6(2) . . . . ?
C31 C32 C33 C29 2.0(3) . . . . ?
Ti1 C32 C33 C29 66.1(2) . . . . ?
C31 C32 C33 Ti1 -64.1(2) . . . . ?
C30 C29 C33 C32 -1.5(4) . . . . ?
Ti1 C29 C33 C32 -66.3(2) . . . . ?
C30 C29 C33 Ti1 64.9(2) . . . . ?
N3 C34 C35 C36 134.7(2) . . . . ?
C37 C34 C35 C36 -47.1(3) . . . . ?
N3 C34 C35 C44 12.0(3) . . . . ?
C37 C34 C35 C44 -169.9(2) . . . . ?
N3 C34 C35 Cl3 -104.0(2) . . . . ?
C37 C34 C35 Cl3 74.2(2) . . . . ?
C51 N4 C36 C45 7.5(4) . . . . ?
C51 N4 C36 C35 179.6(2) . . . . ?
C34 C35 C36 N4 126.0(2) . . . . ?
C44 C35 C36 N4 -108.9(2) . . . . ?
Cl3 C35 C36 N4 8.6(3) . . . . ?
C34 C35 C36 C45 -61.2(3) . . . . ?
C44 C35 C36 C45 63.9(3) . . . . ?
Cl3 C35 C36 C45 -178.61(17) . . . . ?
N3 C34 C37 C42 -9.7(4) . . . . ?
C35 C34 C37 C42 172.2(2) . . . . ?
N3 C34 C37 C38 172.2(3) . . . . ?
C35 C34 C37 C38 -5.9(4) . . . . ?
C42 C37 C38 C39 -3.2(4) . . . . ?
C34 C37 C38 C39 175.0(2) . . . . ?
C37 C38 C39 C40 0.5(4) . . . . ?
C38 C39 C40 C41 2.6(4) . . . . ?
C38 C39 C40 C43 -177.8(3) . . . . ?
C39 C40 C41 C42 -3.0(4) . . . . ?
C43 C40 C41 C42 177.5(3) . . . . ?
C40 C41 C42 C37 0.3(4) . . . . ?
C38 C37 C42 C41 2.8(4) . . . . ?
C34 C37 C42 C41 -175.4(2) . . . . ?
N4 C36 C45 C46 57.3(4) . . . . ?
C35 C36 C45 C46 -114.9(3) . . . . ?
N4 C36 C45 C50 -120.7(3) . . . . ?
C35 C36 C45 C50 67.0(3) . . . . ?
C50 C45 C46 C47 -1.3(5) . . . . ?
C36 C45 C46 C47 -179.5(3) . . . . ?
C45 C46 C47 C48 -0.2(6) . . . . ?
C46 C47 C48 C49 2.0(6) . . . . ?
C47 C48 C49 C50 -2.2(6) . . . . ?
C48 C49 C50 C45 0.6(5) . . . . ?
C46 C45 C50 C49 1.2(5) . . . . ?
C36 C45 C50 C49 179.2(3) . . . . ?
C36 N4 C51 C56 -136.0(3) . . . . ?
C36 N4 C51 C52 50.8(3) . . . . ?
C56 C51 C52 C53 1.3(4) . . . . ?
N4 C51 C52 C53 174.4(2) . . . . ?
C51 C52 C53 C54 -0.2(4) . . . . ?
C52 C53 C54 C55 -0.3(4) . . . . ?
C53 C54 C55 C56 -0.4(4) . . . . ?
C54 C55 C56 C51 1.5(4) . . . . ?
C52 C51 C56 C55 -2.0(4) . . . . ?
N4 C51 C56 C55 -175.4(3) . . . . ?
C61 C57 C58 C59 0.4(3) . . . . ?
Ti2 C57 C58 C59 -65.4(2) . . . . ?
C61 C57 C58 Ti2 65.8(2) . . . . ?
C57 C58 C59 C60 -1.8(3) . . . . ?
Ti2 C58 C59 C60 -66.3(2) . . . . ?
C57 C58 C59 Ti2 64.5(2) . . . . ?
C58 C59 C60 C61 2.4(3) . . . . ?
Ti2 C59 C60 C61 -62.2(2) . . . . ?
C58 C59 C60 Ti2 64.6(2) . . . . ?
C59 C60 C61 C57 -2.2(3) . . . . ?
Ti2 C60 C61 C57 -64.8(2) . . . . ?
C59 C60 C61 Ti2 62.6(2) . . . . ?
C58 C57 C61 C60 1.0(3) . . . . ?
Ti2 C57 C61 C60 66.8(2) . . . . ?
C58 C57 C61 Ti2 -65.7(2) . . . . ?
C66 C62 C63 C64 2.3(3) . . . . ?
Ti2 C62 C63 C64 -64.0(2) . . . . ?
C66 C62 C63 Ti2 66.3(2) . . . . ?
C62 C63 C64 C65 -2.7(3) . . . . ?
Ti2 C63 C64 C65 -66.43(19) . . . . ?
C62 C63 C64 Ti2 63.8(2) . . . . ?
C63 C64 C65 C66 2.0(3) . . . . ?
Ti2 C64 C65 C66 -63.8(2) . . . . ?
C63 C64 C65 Ti2 65.75(19) . . . . ?
C64 C65 C66 C62 -0.5(3) . . . . ?
Ti2 C65 C66 C62 -63.8(2) . . . . ?
C64 C65 C66 Ti2 63.3(2) . . . . ?
C63 C62 C66 C65 -1.1(3) . . . . ?
Ti2 C62 C66 C65 65.0(2) . . . . ?
C63 C62 C66 Ti2 -66.1(2) . . . . ?
C69 O1 C68 C67 171.0(4) . . . . ?
C68 O1 C69 C70 -178.7(4) . . . . ?
